data_4074453
loop_
_publ_author_name
'Slootweg, J. Chris'
'Chen, Peter'

_publ_section_title
;
 Cationic Palladium Bis-carbene Carboxylate Complexes
;
_journal_issue 25
_journal_name_full Organometallics
_journal_page_first 5863
_journal_paper_doi 10.1021/om0606542
_journal_volume 25
_journal_year 2006
_chemical_formula_moiety 'C22 H30 N8 O4 Pd2, 2(C7 H7 O3 S), 2(H2 O)'
_chemical_formula_sum 'C36 H44 N8 O12 Pd2 S2'
_chemical_formula_weight 1057.71
_chemical_name_systematic
;
  ?
;
_space_group_IT_number 14
_symmetry_cell_setting monoclinic
_symmetry_space_group_name_Hall '-P 2ybc'
_symmetry_space_group_name_H-M 'P 1 21/c 1'
_atom_sites_solution_hydrogens geom
_atom_sites_solution_primary direct
_atom_sites_solution_secondary difmap
_audit_creation_method SHELXL-97
_cell_angle_alpha 90.00
_cell_angle_beta 114.763(2)
_cell_angle_gamma 90.00
_cell_formula_units_Z 4
_cell_length_a 14.2381(5)
_cell_length_b 22.7148(7)
_cell_length_c 14.3902(4)
_cell_measurement_reflns_used 10865
_cell_measurement_temperature 200(2)
_cell_measurement_theta_max 26.31
_cell_measurement_theta_min 1.57
_cell_volume 4226.1(2)
_computing_cell_refinement 'HKL Scalepack (Otwinowski & Minor 1997)'
_computing_data_collection 'Kappa CCD'
_computing_data_reduction 'Denzo + Scalepak (Otwinowski & Minor, 1997)'
_computing_molecular_graphics 'ORTEP (Johnson,1976)'
_computing_publication_material SHELXL97
_computing_structure_refinement 'SHELXL97 (Sheldrick, 1997)'
_computing_structure_solution 'SIR97 (Altomare et Al., 1997)'
_diffrn_ambient_temperature 200(2)
_diffrn_measured_fraction_theta_full 0.942
_diffrn_measured_fraction_theta_max 0.942
_diffrn_measurement_device_type 'Kappa CCD'
_diffrn_measurement_method CCD
_diffrn_radiation_monochromator graphite
_diffrn_radiation_source 'fine-focus sealed tube'
_diffrn_radiation_type MoK\a
_diffrn_radiation_wavelength 0.7107
_diffrn_reflns_av_R_equivalents 0.0518
_diffrn_reflns_av_sigmaI/netI 0.0877
_diffrn_reflns_limit_h_max 17
_diffrn_reflns_limit_h_min -17
_diffrn_reflns_limit_k_max 28
_diffrn_reflns_limit_k_min -25
_diffrn_reflns_limit_l_max 16
_diffrn_reflns_limit_l_min -16
_diffrn_reflns_number 12511
_diffrn_reflns_theta_full 26.31
_diffrn_reflns_theta_max 26.31
_diffrn_reflns_theta_min 1.57
_exptl_absorpt_coefficient_mu 1.020
_exptl_absorpt_correction_type none
_exptl_crystal_colour colorless
_exptl_crystal_density_diffrn 1.662
_exptl_crystal_density_method 'not measured'
_exptl_crystal_description 'Cut fragment'
_exptl_crystal_F_000 2144
_exptl_crystal_size_max 0.15
_exptl_crystal_size_mid 0.14
_exptl_crystal_size_min 0.13
_refine_diff_density_max 0.716
_refine_diff_density_min -0.698
_refine_diff_density_rms 0.134
_refine_ls_extinction_coef 0.0019(2)
_refine_ls_extinction_expression Fc^*^=kFc[1+0.001xFc^2^\l^3^/sin(2\q)]^-1/4^
_refine_ls_extinction_method SHELXL97
_refine_ls_goodness_of_fit_ref 1.049
_refine_ls_hydrogen_treatment riding
_refine_ls_matrix_type full
_refine_ls_number_parameters 594
_refine_ls_number_reflns 8087
_refine_ls_number_restraints 0
_refine_ls_restrained_S_all 1.049
_refine_ls_R_factor_all 0.0799
_refine_ls_R_factor_gt 0.0486
_refine_ls_shift/su_max 0.008
_refine_ls_shift/su_mean 0.002
_refine_ls_structure_factor_coef Fsqd
_refine_ls_weighting_details 'calc w=1/[\s^2^(Fo^2^)+(0.0571P)^2^+0.0000P] where P=(Fo^2^+2Fc^2^)/3'
_refine_ls_weighting_scheme calc
_refine_ls_wR_factor_gt 0.1110
_refine_ls_wR_factor_ref 0.1358
_reflns_number_gt 5761
_reflns_number_total 8087
_reflns_threshold_expression >2sigma(I)
_cod_data_source_file om0606542si20060913_083440.cif
_cod_data_source_block sloot3_ch_06
_cod_depositor_comments
;
The following automatic conversions were performed:

'_symmetry_cell_setting' value 'Monoclinic' changed to 'monoclinic'
according to /home/saulius/struct/CIF-dictionaries/cif_core.dic
dictionary named 'cif_core.dic' version 2.4.1 from 2010-06-29.

Automatic conversion script
Id: cif_fix_values 1715 2011-07-08 13:25:40Z adriana 
;
_cod_original_sg_symbol_H-M ' P 21/c'
_cod_database_code 4074453

loop_
_symmetry_equiv_pos_as_xyz
'x, y, z'
'-x, y+1/2, -z+1/2'
'-x, -y, -z'
'x, -y-1/2, z-1/2'

loop_
_atom_site_label
_atom_site_type_symbol
_atom_site_fract_x
_atom_site_fract_y
_atom_site_fract_z
_atom_site_U_iso_or_equiv
_atom_site_adp_type
_atom_site_occupancy
_atom_site_calc_flag
_atom_site_refinement_flags
Pd1 Pd 0.25235(3) 0.208275(17) -0.27964(3) 0.02502(14) Uani 1 d .
C2 C 0.1493(4) 0.1529(2) -0.3736(4) 0.0268(12) Uani 1 d .
N3 N 0.1642(3) 0.11943(18) -0.4442(3) 0.0265(10) Uani 1 d .
C4 C 0.2584(4) 0.1170(3) -0.4584(4) 0.0309(13) Uani 1 d .
H4A H 0.2630 0.1518 -0.4978 0.034(16) Uiso 1 calc R
H4B H 0.2590 0.0812 -0.4973 0.09(3) Uiso 1 calc R
N5 N 0.3464(3) 0.11619(19) -0.3586(3) 0.0275(10) Uani 1 d .
C6 C 0.3562(4) 0.1510(2) -0.2773(4) 0.0256(12) Uani 1 d .
N7 N 0.4507(3) 0.13996(18) -0.2052(3) 0.0267(10) Uani 1 d .
C8 C 0.4995(4) 0.0995(2) -0.2417(5) 0.0328(13) Uani 1 d .
H8A H 0.5674 0.0845 -0.2049 0.025(14) Uiso 1 calc R
C9 C 0.4351(4) 0.0850(2) -0.3379(5) 0.0358(14) Uani 1 d .
H9B H 0.4483 0.0586 -0.3823 0.025(14) Uiso 1 calc R
C10 C 0.4980(4) 0.1645(3) -0.1004(4) 0.0378(15) Uani 1 d .
H10A H 0.4441 0.1825 -0.0841 0.047(18) Uiso 1 calc R
H10B H 0.5492 0.1944 -0.0962 0.09(3) Uiso 1 calc R
H10C H 0.5319 0.1329 -0.0515 0.049(19) Uiso 1 calc R
C11 C 0.0747(4) 0.0921(2) -0.5109(4) 0.0321(13) Uani 1 d .
H11A H 0.0656 0.0672 -0.5670 0.035(16) Uiso 1 calc R
C12 C 0.0034(4) 0.1088(3) -0.4780(4) 0.0355(14) Uani 1 d .
H12A H -0.0674 0.0975 -0.5075 0.044(17) Uiso 1 calc R
N13 N 0.0501(3) 0.14520(19) -0.3940(3) 0.0298(11) Uani 1 d .
C14 C -0.0032(4) 0.1683(3) -0.3343(5) 0.0428(16) Uani 1 d .
H14A H 0.0468 0.1879 -0.2729 0.06(2) Uiso 1 calc R
H14B H -0.0361 0.1358 -0.3142 0.11(3) Uiso 1 calc R
H14C H -0.0562 0.1965 -0.3758 0.11(3) Uiso 1 calc R
O15 O 0.1431(3) 0.27349(16) -0.3030(3) 0.0362(10) Uani 1 d .
C16 C 0.1138(4) 0.2989(2) -0.2419(5) 0.0302(13) Uani 1 d .
O17 O 0.1389(3) 0.28521(16) -0.1488(3) 0.0358(10) Uani 1 d .
Pd18 Pd 0.24294(3) 0.221406(17) -0.06451(3) 0.02551(14) Uani 1 d .
O19 O 0.3560(3) 0.28169(16) -0.0492(3) 0.0336(9) Uani 1 d .
C20 C 0.3882(4) 0.2954(2) -0.1161(5) 0.0326(14) Uani 1 d .
O21 O 0.3630(3) 0.27151(16) -0.2025(3) 0.0358(10) Uani 1 d .
C22 C 0.4672(5) 0.3441(3) -0.0879(6) 0.0528(19) Uani 1 d .
H22A H 0.5364 0.3277 -0.0495 0.15(5) Uiso 1 calc R
H22B H 0.4524 0.3733 -0.0456 0.10(3) Uiso 1 calc R
H22C H 0.4640 0.3631 -0.1504 0.08(3) Uiso 1 calc R
C23 C 0.0412(5) 0.3497(3) -0.2841(5) 0.0449(17) Uani 1 d .
H23A H 0.0401 0.3616 -0.3500 0.07(2) Uiso 1 calc R
H23B H 0.0645 0.3828 -0.2361 0.06(2) Uiso 1 calc R
H23C H -0.0285 0.3379 -0.2938 0.10(3) Uiso 1 calc R
C24 C 0.1380(4) 0.1639(2) -0.0720(4) 0.0265(12) Uani 1 d .
N25 N 0.1495(3) 0.10554(19) -0.0829(3) 0.0269(10) Uani 1 d .
C26 C 0.2388(4) 0.0794(2) -0.0901(4) 0.0289(13) Uani 1 d .
H26A H 0.2409 0.0897 -0.1560 0.05(2) Uiso 1 calc R
H26B H 0.2370 0.0360 -0.0848 0.020(13) Uiso 1 calc R
N27 N 0.3291(3) 0.10375(18) -0.0040(3) 0.0270(10) Uani 1 d .
C28 C 0.3406(4) 0.1618(2) 0.0191(4) 0.0266(12) Uani 1 d .
N29 N 0.4315(3) 0.16585(19) 0.1015(3) 0.0271(10) Uani 1 d .
C30 C 0.4766(4) 0.1114(2) 0.1289(4) 0.0331(13) Uani 1 d .
H30A H 0.5412 0.1031 0.1845 0.054(19) Uiso 1 calc R
C31 C 0.4132(4) 0.0720(2) 0.0633(4) 0.0325(13) Uani 1 d .
H31A H 0.4238 0.0307 0.0629 0.020(13) Uiso 1 calc R
C32 C 0.4794(5) 0.2209(3) 0.1527(5) 0.0394(15) Uani 1 d .
H32A H 0.5144 0.2399 0.1148 0.07(2) Uiso 1 calc R
H32B H 0.5298 0.2123 0.2226 0.07(2) Uiso 1 calc R
H32C H 0.4258 0.2472 0.1549 0.07(2) Uiso 1 calc R
C33 C 0.0640(4) 0.0750(3) -0.0868(4) 0.0326(13) Uani 1 d .
H33A H 0.0528 0.0337 -0.0942 0.028(15) Uiso 1 calc R
C34 C 0.0012(4) 0.1151(2) -0.0782(4) 0.0327(13) Uani 1 d .
H34A H -0.0647 0.1076 -0.0789 0.050(19) Uiso 1 calc R
N35 N 0.0468(3) 0.1696(2) -0.0681(3) 0.0282(10) Uani 1 d .
C36 C 0.0014(4) 0.2253(3) -0.0556(5) 0.0387(15) Uani 1 d .
H36A H 0.0548 0.2559 -0.0327 0.09(3) Uiso 1 calc R
H36B H -0.0267 0.2203 -0.0044 0.11(3) Uiso 1 calc R
H36C H -0.0542 0.2368 -0.1211 0.13(4) Uiso 1 calc R
S1' S -0.22755(10) 0.41083(6) -0.46391(11) 0.0282(3) Uani 1 d .
O2' O -0.2208(4) 0.39566(18) -0.5596(3) 0.0470(11) Uani 1 d .
O3' O -0.3213(3) 0.44253(16) -0.4806(3) 0.0391(10) Uani 1 d .
O4' O -0.1375(3) 0.44132(16) -0.3908(3) 0.0391(10) Uani 1 d .
C5' C -0.2348(4) 0.3428(2) -0.4044(4) 0.0250(12) Uani 1 d .
C6' C -0.2436(4) 0.2907(2) -0.4574(5) 0.0322(13) Uani 1 d .
H6A H -0.2419 0.2908 -0.5227 0.030(16) Uiso 1 calc R
C7' C -0.2550(4) 0.2381(2) -0.4131(5) 0.0359(14) Uani 1 d .
H7A H -0.2610 0.2022 -0.4491 0.048(19) Uiso 1 calc R
C8' C -0.2579(4) 0.2368(3) -0.3170(4) 0.0344(14) Uani 1 d .
C9' C -0.2469(4) 0.2902(3) -0.2651(5) 0.0379(15) Uani 1 d .
H9U H -0.2463 0.2903 -0.1989 0.027(15) Uiso 1 calc R
C10' C -0.2369(4) 0.3428(2) -0.3085(4) 0.0313(13) Uani 1 d .
H10U H -0.2316 0.3788 -0.2730 0.032(15) Uiso 1 calc R
C11' C -0.2753(6) 0.1796(3) -0.2718(6) 0.056(2) Uani 1 d .
H11U H -0.2548 0.1463 -0.3026 0.08(3) Uiso 1 calc R
H11V H -0.3486 0.1760 -0.2859 0.19(6) Uiso 1 calc R
H11W H -0.2335 0.1796 -0.1977 0.11(3) Uiso 1 calc R
S1" S -0.28803(10) 0.06455(6) -0.57900(11) 0.0301(3) Uani 1 d .
O2" O -0.3957(3) 0.0612(2) -0.6450(3) 0.0517(12) Uani 1 d .
O3" O -0.2278(4) 0.0250(2) -0.6111(3) 0.0518(12) Uani 1 d .
O4" O -0.2482(4) 0.12355(18) -0.5612(3) 0.0520(12) Uani 1 d .
C5" C -0.2750(4) 0.0367(2) -0.4575(4) 0.0263(12) Uani 1 d .
C6" C -0.3587(4) 0.0247(2) -0.4381(4) 0.0320(13) Uani 1 d .
H6B H -0.4263 0.0336 -0.4880 0.06(2) Uiso 1 calc R
C7" C -0.3456(4) -0.0009(3) -0.3451(5) 0.0359(14) Uani 1 d .
H7X H -0.4052 -0.0097 -0.3338 0.038(17) Uiso 1 calc R
C8" C -0.2504(5) -0.0137(3) -0.2700(5) 0.0389(15) Uani 1 d .
C9" C -0.1667(5) -0.0004(3) -0.2892(5) 0.0392(15) Uani 1 d .
H9X H -0.0994 -0.0082 -0.2378 0.06(2) Uiso 1 calc R
C10" C -0.1769(4) 0.0244(2) -0.3818(4) 0.0327(13) Uani 1 d .
H10X H -0.1172 0.0327 -0.3932 0.06(2) Uiso 1 calc R
C11" C -0.2368(6) -0.0425(4) -0.1677(6) 0.066(2) Uani 1 d .
H11X H -0.1658 -0.0571 -0.1320 0.13(4) Uiso 1 calc R
H11Y H -0.2853 -0.0753 -0.1814 0.07(2) Uiso 1 calc R
H11Z H -0.2505 -0.0132 -0.1249 0.18(6) Uiso 1 calc R
O101 O 0.3781(4) 0.0100(2) -0.1616(4) 0.0552(13) Uani 1 d .
O102 O 0.0798(3) 0.0002(2) -0.3018(3) 0.0542(13) Uani 1 d .

loop_
_atom_site_aniso_label
_atom_site_aniso_U_11
_atom_site_aniso_U_22
_atom_site_aniso_U_33
_atom_site_aniso_U_23
_atom_site_aniso_U_13
_atom_site_aniso_U_12
Pd1 0.0205(2) 0.0209(2) 0.0311(3) -0.00165(17) 0.00841(17) 0.00033(15)
C2 0.025(3) 0.024(3) 0.029(3) 0.006(2) 0.008(2) 0.002(2)
N3 0.020(2) 0.026(2) 0.030(2) 0.000(2) 0.0075(18) -0.0007(18)
C4 0.027(3) 0.031(3) 0.036(3) -0.001(3) 0.014(2) -0.001(2)
N5 0.024(2) 0.024(2) 0.037(3) 0.003(2) 0.0154(19) 0.0036(18)
C6 0.025(3) 0.025(3) 0.031(3) 0.003(2) 0.015(2) -0.002(2)
N7 0.019(2) 0.024(2) 0.037(3) 0.003(2) 0.0113(19) 0.0004(17)
C8 0.024(3) 0.028(3) 0.049(4) 0.001(3) 0.017(3) 0.003(2)
C9 0.034(3) 0.026(3) 0.049(4) -0.005(3) 0.019(3) 0.005(2)
C10 0.027(3) 0.049(4) 0.033(3) -0.007(3) 0.008(2) 0.001(3)
C11 0.033(3) 0.025(3) 0.035(3) -0.004(2) 0.012(3) -0.006(2)
C12 0.034(3) 0.038(3) 0.025(3) 0.003(3) 0.002(2) -0.014(3)
N13 0.026(2) 0.030(2) 0.031(3) 0.002(2) 0.0091(19) 0.0018(19)
C14 0.027(3) 0.062(4) 0.039(4) -0.007(3) 0.013(3) -0.003(3)
O15 0.033(2) 0.032(2) 0.038(2) 0.0010(18) 0.0087(18) 0.0079(17)
C16 0.022(3) 0.022(3) 0.042(4) -0.001(2) 0.008(2) 0.001(2)
O17 0.034(2) 0.032(2) 0.038(2) 0.0005(18) 0.0120(18) 0.0079(16)
Pd18 0.0199(2) 0.0223(2) 0.0307(2) -0.00132(17) 0.00701(17) 0.00113(15)
O19 0.030(2) 0.028(2) 0.038(2) -0.0036(17) 0.0106(18) -0.0033(16)
C20 0.025(3) 0.021(3) 0.046(4) -0.006(3) 0.009(3) 0.001(2)
O21 0.034(2) 0.026(2) 0.047(3) -0.0077(18) 0.0168(19) -0.0093(16)
C22 0.055(4) 0.048(4) 0.062(5) -0.019(4) 0.031(4) -0.031(3)
C23 0.044(4) 0.038(3) 0.047(4) 0.003(3) 0.013(3) 0.019(3)
C24 0.021(3) 0.029(3) 0.023(3) 0.000(2) 0.003(2) 0.003(2)
N25 0.020(2) 0.026(2) 0.031(3) 0.0026(19) 0.0078(18) 0.0006(18)
C26 0.024(3) 0.021(3) 0.038(3) -0.001(2) 0.010(2) -0.002(2)
N27 0.018(2) 0.025(2) 0.032(2) 0.0016(19) 0.0046(18) 0.0040(17)
C28 0.021(3) 0.031(3) 0.027(3) -0.002(2) 0.010(2) -0.004(2)
N29 0.016(2) 0.035(2) 0.026(2) 0.001(2) 0.0037(18) 0.0006(18)
C30 0.023(3) 0.036(3) 0.036(3) 0.009(3) 0.008(2) 0.007(2)
C31 0.032(3) 0.027(3) 0.034(3) 0.010(2) 0.010(2) 0.012(2)
C32 0.030(3) 0.051(4) 0.032(3) -0.011(3) 0.007(3) -0.001(3)
C33 0.025(3) 0.032(3) 0.036(3) 0.001(3) 0.008(2) -0.006(2)
C34 0.027(3) 0.038(3) 0.027(3) 0.003(3) 0.006(2) -0.002(2)
N35 0.019(2) 0.036(3) 0.027(2) -0.006(2) 0.0076(18) 0.0006(18)
C36 0.029(3) 0.038(3) 0.050(4) -0.005(3) 0.017(3) 0.008(3)
S1' 0.0262(7) 0.0233(7) 0.0353(8) -0.0024(6) 0.0130(6) 0.0009(5)
O2' 0.073(3) 0.034(2) 0.048(3) -0.006(2) 0.040(2) -0.006(2)
O3' 0.030(2) 0.027(2) 0.057(3) 0.0037(19) 0.0155(19) 0.0083(16)
O4' 0.028(2) 0.028(2) 0.051(3) 0.0034(19) 0.0062(18) -0.0019(16)
C5' 0.016(2) 0.023(3) 0.035(3) -0.003(2) 0.010(2) -0.0013(19)
C6' 0.028(3) 0.029(3) 0.036(3) 0.003(2) 0.010(2) 0.007(2)
C7' 0.030(3) 0.025(3) 0.044(4) -0.003(3) 0.006(3) 0.003(2)
C8' 0.028(3) 0.030(3) 0.036(3) 0.010(3) 0.004(2) 0.002(2)
C9' 0.032(3) 0.043(4) 0.035(4) 0.002(3) 0.010(3) 0.003(3)
C10' 0.030(3) 0.023(3) 0.039(3) -0.006(2) 0.013(2) -0.002(2)
C11' 0.057(5) 0.042(4) 0.059(5) 0.013(4) 0.015(4) -0.003(3)
S1" 0.0300(7) 0.0295(7) 0.0291(7) 0.0022(6) 0.0107(6) 0.0028(6)
O2" 0.034(2) 0.070(3) 0.038(3) 0.016(2) 0.0022(19) 0.003(2)
O3" 0.063(3) 0.057(3) 0.045(3) 0.010(2) 0.033(2) 0.026(2)
O4" 0.074(3) 0.031(2) 0.054(3) 0.003(2) 0.030(2) -0.008(2)
C5" 0.025(3) 0.017(2) 0.035(3) -0.006(2) 0.011(2) -0.002(2)
C6" 0.024(3) 0.029(3) 0.041(3) 0.000(3) 0.011(2) 0.003(2)
C7" 0.033(3) 0.037(3) 0.045(4) 0.001(3) 0.024(3) 0.002(2)
C8" 0.052(4) 0.034(3) 0.036(3) -0.005(3) 0.023(3) -0.001(3)
C9" 0.033(3) 0.043(4) 0.033(3) 0.000(3) 0.006(3) -0.006(3)
C10" 0.029(3) 0.027(3) 0.041(3) -0.003(3) 0.013(3) -0.002(2)
C11" 0.076(6) 0.089(6) 0.044(4) 0.022(4) 0.037(4) 0.014(5)
O101 0.056(3) 0.053(3) 0.063(3) -0.002(2) 0.031(2) 0.005(2)
O102 0.043(3) 0.073(3) 0.046(3) 0.009(2) 0.018(2) 0.013(2)

loop_
_atom_type_symbol
_atom_type_description
_atom_type_scat_dispersion_real
_atom_type_scat_dispersion_imag
_atom_type_scat_source
C C 0.0033 0.0016 'International Tables Vol C Tables 4.2.6.8 and 6.1.1.4'
H H 0.0000 0.0000 'International Tables Vol C Tables 4.2.6.8 and 6.1.1.4'
N N 0.0061 0.0033 'International Tables Vol C Tables 4.2.6.8 and 6.1.1.4'
O O 0.0106 0.0060 'International Tables Vol C Tables 4.2.6.8 and 6.1.1.4'
S S 0.1246 0.1234 'International Tables Vol C Tables 4.2.6.8 and 6.1.1.4'
Pd Pd -0.9988 1.0072 'International Tables Vol C Tables 4.2.6.8 and 6.1.1.4'

loop_
_geom_angle_atom_site_label_1
_geom_angle_atom_site_label_2
_geom_angle_atom_site_label_3
_geom_angle
C6 Pd1 C2 85.8(2)
C6 Pd1 O15 171.1(2)
C2 Pd1 O15 93.01(18)
C6 Pd1 O21 93.00(18)
C2 Pd1 O21 170.4(2)
O15 Pd1 O21 86.67(15)
C6 Pd1 Pd18 112.71(16)
C2 Pd1 Pd18 113.94(17)
O15 Pd1 Pd18 75.81(12)
O21 Pd1 Pd18 75.26(12)
N13 C2 N3 104.2(4)
N13 C2 Pd1 130.7(4)
N3 C2 Pd1 124.5(4)
C2 N3 C11 112.6(5)
C2 N3 C4 125.1(4)
C11 N3 C4 121.9(5)
N3 C4 N5 109.2(5)
C9 N5 C6 111.0(4)
C9 N5 C4 123.8(5)
C6 N5 C4 124.9(4)
N7 C6 N5 105.4(4)
N7 C6 Pd1 130.2(4)
N5 C6 Pd1 124.2(4)
C6 N7 C8 109.5(5)
C6 N7 C10 127.0(5)
C8 N7 C10 123.5(4)
C9 C8 N7 108.7(5)
C8 C9 N5 105.5(5)
C12 C11 N3 104.0(5)
C11 C12 N13 108.6(5)
C2 N13 C12 110.5(5)
C2 N13 C14 126.1(5)
C12 N13 C14 123.3(5)
C16 O15 Pd1 131.4(4)
O15 C16 O17 126.3(5)
O15 C16 C23 116.4(5)
O17 C16 C23 117.2(6)
C16 O17 Pd18 127.4(4)
C28 Pd18 C24 84.3(2)
C28 Pd18 O19 94.16(18)
C24 Pd18 O19 177.30(19)
C28 Pd18 O17 178.1(2)
C24 Pd18 O17 95.36(18)
O19 Pd18 O17 86.13(15)
C28 Pd18 Pd1 103.07(16)
C24 Pd18 Pd1 103.14(16)
O19 Pd18 Pd1 79.35(12)
O17 Pd18 Pd1 78.79(12)
C20 O19 Pd18 126.8(4)
O19 C20 O21 126.8(5)
O19 C20 C22 116.3(5)
O21 C20 C22 116.9(6)
C20 O21 Pd1 131.5(4)
N35 C24 N25 105.6(4)
N35 C24 Pd18 132.0(4)
N25 C24 Pd18 122.4(4)
C24 N25 C33 110.5(5)
C24 N25 C26 124.3(4)
C33 N25 C26 125.2(5)
N25 C26 N27 105.6(4)
C28 N27 C31 110.8(4)
C28 N27 C26 123.2(4)
C31 N27 C26 126.0(4)
N29 C28 N27 104.8(4)
N29 C28 Pd18 132.1(4)
N27 C28 Pd18 122.9(4)
C28 N29 C30 110.7(4)
C28 N29 C32 125.1(4)
C30 N29 C32 124.1(4)
C31 C30 N29 107.6(4)
C30 C31 N27 106.0(5)
C34 C33 N25 105.6(5)
C33 C34 N35 108.9(5)
C24 N35 C34 109.4(5)
C24 N35 C36 125.4(5)
C34 N35 C36 125.2(5)
O3' S1' O4' 110.9(2)
O3' S1' O2' 112.4(3)
O4' S1' O2' 114.2(3)
O3' S1' C5' 106.0(2)
O4' S1' C5' 106.0(2)
O2' S1' C5' 106.7(3)
C6' C5' C10' 120.7(5)
C6' C5' S1' 119.0(5)
C10' C5' S1' 120.3(4)
C5' C6' C7' 118.8(6)
C6' C7' C8' 121.7(6)
C9' C8' C7' 117.7(5)
C9' C8' C11' 121.0(6)
C7' C8' C11' 121.2(6)
C10' C9' C8' 121.3(6)
C9' C10' C5' 119.8(5)
O2" S1" O4" 113.7(3)
O2" S1" O3" 111.7(3)
O4" S1" O3" 113.2(3)
O2" S1" C5" 105.9(3)
O4" S1" C5" 106.5(3)
O3" S1" C5" 105.0(3)
C6" C5" C10" 118.4(5)
C6" C5" S1" 121.9(4)
C10" C5" S1" 119.6(4)
C5" C6" C7" 120.2(5)
C8" C7" C6" 122.5(6)
C9" C8" C7" 117.0(6)
C9" C8" C11" 120.9(6)
C7" C8" C11" 122.1(6)
C8" C9" C10" 122.1(5)
C5" C10" C9" 119.8(6)

loop_
_geom_bond_atom_site_label_1
_geom_bond_atom_site_label_2
_geom_bond_distance
Pd1 C6 1.960(5)
Pd1 C2 1.975(5)
Pd1 O15 2.071(4)
Pd1 O21 2.076(4)
Pd1 Pd18 3.1683(6)
C2 N13 1.329(7)
C2 N3 1.355(7)
N3 C11 1.380(6)
N3 C4 1.441(7)
C4 N5 1.458(6)
N5 C9 1.367(7)
N5 C6 1.370(7)
C6 N7 1.334(6)
N7 C8 1.382(7)
N7 C10 1.479(7)
C8 C9 1.342(8)
C11 C12 1.342(8)
C12 N13 1.383(7)
N13 C14 1.461(8)
O15 C16 1.260(7)
C16 O17 1.272(7)
C16 C23 1.496(7)
O17 Pd18 2.064(4)
Pd18 C28 1.952(5)
Pd18 C24 1.953(5)
Pd18 O19 2.054(4)
O19 C20 1.265(8)
C20 O21 1.263(7)
C20 C22 1.508(8)
C24 N35 1.331(7)
C24 N25 1.352(6)
N25 C33 1.382(7)
N25 C26 1.446(7)
C26 N27 1.469(6)
N27 C28 1.353(7)
N27 C31 1.386(6)
C28 N29 1.344(6)
N29 C30 1.373(7)
N29 C32 1.465(7)
C30 C31 1.339(7)
C33 C34 1.318(8)
C34 N35 1.377(7)
N35 C36 1.465(7)
S1' O3' 1.445(4)
S1' O4' 1.449(4)
S1' O2' 1.462(4)
S1' C5' 1.789(5)
C5' C6' 1.384(7)
C5' C10' 1.394(8)
C6' C7' 1.396(8)
C7' C8' 1.401(9)
C8' C9' 1.398(8)
C8' C11' 1.518(9)
C9' C10' 1.383(8)
S1" O2" 1.427(4)
S1" O4" 1.436(4)
S1" O3" 1.446(5)
S1" C5" 1.794(6)
C5" C6" 1.361(8)
C5" C10" 1.393(7)
C6" C7" 1.398(8)
C7" C8" 1.365(8)
C8" C9" 1.365(9)
C8" C11" 1.547(9)
C9" C10" 1.398(8)

loop_
_geom_torsion_atom_site_label_1
_geom_torsion_atom_site_label_2
_geom_torsion_atom_site_label_3
_geom_torsion_atom_site_label_4
_geom_torsion
C6 Pd1 C2 N13 155.4(5)
O15 Pd1 C2 N13 -33.4(5)
O21 Pd1 C2 N13 -121.2(11)
Pd18 Pd1 C2 N13 42.4(5)
C6 Pd1 C2 N3 -35.1(4)
O15 Pd1 C2 N3 136.1(4)
O21 Pd1 C2 N3 48.3(13)
Pd18 Pd1 C2 N3 -148.1(4)
N13 C2 N3 C11 1.8(6)
Pd1 C2 N3 C11 -170.0(4)
N13 C2 N3 C4 174.8(4)
Pd1 C2 N3 C4 3.0(7)
C2 N3 C4 N5 41.3(7)
C11 N3 C4 N5 -146.3(5)
N3 C4 N5 C9 144.1(5)
N3 C4 N5 C6 -43.4(7)
C9 N5 C6 N7 -1.5(6)
C4 N5 C6 N7 -174.8(5)
C9 N5 C6 Pd1 173.9(4)
C4 N5 C6 Pd1 0.6(7)
C2 Pd1 C6 N7 -152.9(5)
O15 Pd1 C6 N7 124.2(11)
O21 Pd1 C6 N7 36.6(5)
Pd18 Pd1 C6 N7 -38.7(5)
C2 Pd1 C6 N5 33.0(4)
O15 Pd1 C6 N5 -49.9(14)
O21 Pd1 C6 N5 -137.5(4)
Pd18 Pd1 C6 N5 147.2(4)
N5 C6 N7 C8 0.8(6)
Pd1 C6 N7 C8 -174.1(4)
N5 C6 N7 C10 -177.3(5)
Pd1 C6 N7 C10 7.8(8)
C6 N7 C8 C9 0.1(6)
C10 N7 C8 C9 178.3(5)
N7 C8 C9 N5 -1.0(6)
C6 N5 C9 C8 1.6(6)
C4 N5 C9 C8 175.0(5)
C2 N3 C11 C12 -1.2(6)
C4 N3 C11 C12 -174.4(5)
N3 C11 C12 N13 0.1(6)
N3 C2 N13 C12 -1.7(6)
Pd1 C2 N13 C12 169.3(4)
N3 C2 N13 C14 174.8(5)
Pd1 C2 N13 C14 -14.1(8)
C11 C12 N13 C2 1.1(6)
C11 C12 N13 C14 -175.6(5)
C6 Pd1 O15 C16 -158.4(11)
C2 Pd1 O15 C16 119.3(5)
O21 Pd1 O15 C16 -70.3(5)
Pd18 Pd1 O15 C16 5.3(4)
Pd1 O15 C16 O17 -8.1(8)
Pd1 O15 C16 C23 172.8(4)
O15 C16 O17 Pd18 4.8(8)
C23 C16 O17 Pd18 -176.1(4)
C16 O17 Pd18 C28 178(100)
C16 O17 Pd18 C24 -103.0(4)
C16 O17 Pd18 O19 79.2(4)
C16 O17 Pd18 Pd1 -0.7(4)
C6 Pd1 Pd18 C28 -4.3(2)
C2 Pd1 Pd18 C28 91.4(2)
O15 Pd1 Pd18 C28 178.34(18)
O21 Pd1 Pd18 C28 -91.40(18)
C6 Pd1 Pd18 C24 -91.4(2)
C2 Pd1 Pd18 C24 4.3(2)
O15 Pd1 Pd18 C24 91.25(19)
O21 Pd1 Pd18 C24 -178.49(18)
C6 Pd1 Pd18 O19 87.49(19)
C2 Pd1 Pd18 O19 -176.78(19)
O15 Pd1 Pd18 O19 -89.82(16)
O21 Pd1 Pd18 O19 0.44(15)
C6 Pd1 Pd18 O17 175.61(19)
C2 Pd1 Pd18 O17 -88.66(19)
O15 Pd1 Pd18 O17 -1.70(16)
O21 Pd1 Pd18 O17 88.56(16)
C28 Pd18 O19 C20 104.8(5)
C24 Pd18 O19 C20 160(4)
O17 Pd18 O19 C20 -77.0(4)
Pd1 Pd18 O19 C20 2.3(4)
Pd18 O19 C20 O21 -6.0(8)
Pd18 O19 C20 C22 176.0(4)
O19 C20 O21 Pd1 7.1(8)
C22 C20 O21 Pd1 -174.9(4)
C6 Pd1 O21 C20 -116.4(5)
C2 Pd1 O21 C20 160.9(10)
O15 Pd1 O21 C20 72.5(5)
Pd18 Pd1 O21 C20 -3.7(4)
C28 Pd18 C24 N35 139.8(5)
O19 Pd18 C24 N35 85(4)
O17 Pd18 C24 N35 -38.3(5)
Pd1 Pd18 C24 N35 -118.0(5)
C28 Pd18 C24 N25 -40.0(4)
O19 Pd18 C24 N25 -95(4)
O17 Pd18 C24 N25 141.9(4)
Pd1 Pd18 C24 N25 62.2(4)
N35 C24 N25 C33 0.6(6)
Pd18 C24 N25 C33 -179.6(4)
N35 C24 N25 C26 -179.8(5)
Pd18 C24 N25 C26 0.1(7)
C24 N25 C26 N27 49.8(7)
C33 N25 C26 N27 -130.6(5)
N25 C26 N27 C28 -47.3(7)
N25 C26 N27 C31 133.3(6)
C31 N27 C28 N29 -0.6(6)
C26 N27 C28 N29 179.9(5)
C31 N27 C28 Pd18 175.3(4)
C26 N27 C28 Pd18 -4.2(8)
C24 Pd18 C28 N29 -143.5(6)
O19 Pd18 C28 N29 34.3(6)
O17 Pd18 C28 N29 -64(6)
Pd1 Pd18 C28 N29 114.3(5)
C24 Pd18 C28 N27 41.8(5)
O19 Pd18 C28 N27 -140.4(5)
O17 Pd18 C28 N27 121(6)
Pd1 Pd18 C28 N27 -60.4(5)
N27 C28 N29 C30 0.5(6)
Pd18 C28 N29 C30 -174.8(5)
N27 C28 N29 C32 177.8(5)
Pd18 C28 N29 C32 2.4(9)
C28 N29 C30 C31 -0.3(7)
C32 N29 C30 C31 -177.5(5)
N29 C30 C31 N27 -0.1(7)
C28 N27 C31 C30 0.5(7)
C26 N27 C31 C30 179.9(5)
C24 N25 C33 C34 0.0(6)
C26 N25 C33 C34 -179.6(5)
N25 C33 C34 N35 -0.6(6)
N25 C24 N35 C34 -0.9(6)
Pd18 C24 N35 C34 179.2(4)
N25 C24 N35 C36 179.3(5)
Pd18 C24 N35 C36 -0.5(8)
C33 C34 N35 C24 1.0(6)
C33 C34 N35 C36 -179.3(5)
O3' S1' C5' C6' 113.6(4)
O4' S1' C5' C6' -128.5(4)
O2' S1' C5' C6' -6.4(5)
O3' S1' C5' C10' -63.1(5)
O4' S1' C5' C10' 54.9(5)
O2' S1' C5' C10' 176.9(4)
C10' C5' C6' C7' 0.2(8)
S1' C5' C6' C7' -176.5(4)
C5' C6' C7' C8' 0.1(8)
C6' C7' C8' C9' -1.2(8)
C6' C7' C8' C11' 177.2(6)
C7' C8' C9' C10' 2.1(8)
C11' C8' C9' C10' -176.3(5)
C8' C9' C10' C5' -1.8(8)
C6' C5' C10' C9' 0.7(8)
S1' C5' C10' C9' 177.3(4)
O2" S1" C5" C6" -8.4(5)
O4" S1" C5" C6" 112.9(5)
O3" S1" C5" C6" -126.8(5)
O2" S1" C5" C10" 168.5(4)
O4" S1" C5" C10" -70.2(5)
O3" S1" C5" C10" 50.2(5)
C10" C5" C6" C7" -1.6(8)
S1" C5" C6" C7" 175.4(4)
C5" C6" C7" C8" 1.2(9)
C6" C7" C8" C9" 0.1(9)
C6" C7" C8" C11" -179.5(6)
C7" C8" C9" C10" -1.1(9)
C11" C8" C9" C10" 178.5(6)
C6" C5" C10" C9" 0.6(8)
S1" C5" C10" C9" -176.4(4)
C8" C9" C10" C5" 0.8(9)
